data_4337874
loop_
_publ_author_name
'Yamashina, Yukari'
'Kataoka, Yasutaka'
'Ura, Yasuyuki'

_publ_section_title
;
 Tiara-like Octanuclear Palladium(II) and Platinum(II) Thiolates and Their
 Inclusion Complexes with Dihalo- or Iodoalkanes.
;
_journal_issue 7
_journal_name_full 'Inorganic chemistry'
_journal_page_first 3558
_journal_paper_doi 10.1021/ic403050c
_journal_volume 53
_journal_year 2014
_chemical_formula_moiety 'C48 H80 O32 Pt8 S16, C H2 Cl2, C H2 Cl2'
_chemical_formula_sum 'C50 H84 Cl4 O32 Pt8 S16'
_chemical_formula_weight 3412.65
_chemical_name_systematic
;
 ?
;
_space_group_crystal_system triclinic
_space_group_IT_number 2
_space_group_name_Hall '-P 1'
_space_group_name_H-M_alt 'P -1'
_symmetry_space_group_name_Hall '-P 1'
_symmetry_space_group_name_H-M 'P -1'
_atom_sites_solution_hydrogens geom
_atom_sites_solution_primary direct
_atom_sites_solution_secondary difmap
_audit_creation_method SHELXL-2013
_cell_angle_alpha 102.981(5)
_cell_angle_beta 98.033(5)
_cell_angle_gamma 102.249(5)
_cell_formula_units_Z 2
_cell_length_a 14.972(5)
_cell_length_b 15.233(5)
_cell_length_c 21.264(5)
_cell_measurement_reflns_used 43196
_cell_measurement_temperature 153(2)
_cell_measurement_theta_max 27.500
_cell_measurement_theta_min 1.002
_cell_volume 4528(2)
_computing_cell_refinement 'CrystalClear (Rigaku Inc., 2008)'
_computing_data_collection 'CrystalClear (Rigaku Inc., 2008)'
_computing_data_reduction 'CrystalClear (Rigaku Inc., 2008)'
_computing_molecular_graphics 'ChemBio3D Ultra 11.0.1'
_computing_publication_material 'ChemBio3D Ultra 11.0.1'
_computing_structure_refinement 'SHELXL-2013 (Sheldrick, 2013)'
_computing_structure_solution SIR-97
_diffrn_ambient_temperature 153(2)
_diffrn_measured_fraction_theta_full 0.984
_diffrn_measured_fraction_theta_max 0.976
_diffrn_measurement_device_type 'Rigaku Saturn724+ (4x4 bin mode)'
_diffrn_measurement_method 'phi and omega scans'
_diffrn_radiation_type MoK\a
_diffrn_radiation_wavelength 0.71069
_diffrn_reflns_av_R_equivalents 0.0314
_diffrn_reflns_av_unetI/netI 0.0416
_diffrn_reflns_Laue_measured_fraction_full 0.984
_diffrn_reflns_Laue_measured_fraction_max 0.976
_diffrn_reflns_limit_h_max 19
_diffrn_reflns_limit_h_min -19
_diffrn_reflns_limit_k_max 19
_diffrn_reflns_limit_k_min -19
_diffrn_reflns_limit_l_max 27
_diffrn_reflns_limit_l_min -27
_diffrn_reflns_number 43196
_diffrn_reflns_point_group_measured_fraction_full 0.984
_diffrn_reflns_point_group_measured_fraction_max 0.976
_diffrn_reflns_theta_full 25.240
_diffrn_reflns_theta_max 27.500
_diffrn_reflns_theta_min 1.002
_diffrn_source 'Rotating Anode'
_exptl_absorpt_coefficient_mu 12.867
_exptl_absorpt_correction_T_max 0.3608
_exptl_absorpt_correction_T_min 0.3087
_exptl_absorpt_correction_type multi-scan
_exptl_absorpt_process_details 'REQAB (Rigaku, 1998)'
_exptl_crystal_colour yellow
_exptl_crystal_density_diffrn 2.503
_exptl_crystal_density_method 'not measured'
_exptl_crystal_F_000 3176
_exptl_crystal_size_max 0.12
_exptl_crystal_size_mid 0.10
_exptl_crystal_size_min 0.10
_refine_diff_density_max 5.475
_refine_diff_density_min -3.152
_refine_diff_density_rms 0.546
_refine_ls_extinction_method none
_refine_ls_goodness_of_fit_ref 1.069
_refine_ls_hydrogen_treatment constr
_refine_ls_matrix_type full
_refine_ls_number_parameters 960
_refine_ls_number_reflns 20324
_refine_ls_number_restraints 771
_refine_ls_restrained_S_all 1.054
_refine_ls_R_factor_all 0.0780
_refine_ls_R_factor_gt 0.0614
_refine_ls_shift/su_max 0.001
_refine_ls_shift/su_mean 0.000
_refine_ls_structure_factor_coef Fsqd
_refine_ls_weighting_details 'w=1/[\s^2^(Fo^2^)+(0.1431P)^2^+14.7404P] where P=(Fo^2^+2Fc^2^)/3'
_refine_ls_weighting_scheme calc
_refine_ls_wR_factor_gt 0.1842
_refine_ls_wR_factor_ref 0.2248
_reflns_Friedel_coverage 0.000
_reflns_number_gt 15737
_reflns_number_total 20324
_reflns_threshold_expression 'I > 2\s(I)'
_cod_data_source_file ic403050c_si_002.cif
_cod_data_source_block complex7-CH2Cl2
_cod_depositor_comments
;
The following automatic conversions were performed:

'_exptl_absorpt_correction_type' value 'Multi-scan' changed to
'multi-scan' according to
/usr/data/users/saulius/automatic-downloads/rss-feeds/ACS/lib/dictionaries/cif_core.dic
dictionary named 'cif_core.dic' version 2.4.2 from 2011-04-26.

Automatic conversion script
Id: cif_fix_values 2281 2013-09-26 08:29:07Z andrius 

 Adding full bibliography for 4337867--4337876.cif.
;
_cod_database_code 4337874
_shelx_space_group_comment
;
The symmetry employed for this shelxl refinement is uniquely defined
by the following loop, which should always be used as a source of
symmetry information in preference to the above space-group names.
They are only intended as comments.
;
_shelxl_version_number 2013-4

loop_
_space_group_symop_operation_xyz
'x, y, z'
'-x, -y, -z'

loop_
_atom_site_label
_atom_site_type_symbol
_atom_site_fract_x
_atom_site_fract_y
_atom_site_fract_z
_atom_site_U_iso_or_equiv
_atom_site_adp_type
_atom_site_occupancy
_atom_site_site_symmetry_order
_atom_site_calc_flag
_atom_site_refinement_flags_posn
_atom_site_refinement_flags_adp
_atom_site_refinement_flags_occupancy
_atom_site_disorder_assembly
_atom_site_disorder_group
Pt1 Pt 0.39044(3) -0.25227(3) 0.35149(2) 0.04950(13) Uani 1 1 d . . . . .
Pt2 Pt 0.43289(3) -0.07825(3) 0.28110(2) 0.04978(13) Uani 1 1 d . . . . .
Pt3 Pt 0.30528(3) 0.02718(4) 0.19983(2) 0.05524(13) Uani 1 1 d . . . . .
Pt4 Pt 0.07977(3) 0.00343(3) 0.15228(2) 0.05388(13) Uani 1 1 d . . . . .
Pt5 Pt -0.11573(3) -0.13336(3) 0.16402(2) 0.05013(13) Uani 1 1 d . . . . .
Pt6 Pt -0.16281(3) -0.30152(3) 0.23588(2) 0.04842(12) Uani 1 1 d . . . . .
Pt7 Pt -0.02749(3) -0.39642(3) 0.31971(2) 0.04801(12) Uani 1 1 d . . . . .
Pt8 Pt 0.19739(3) -0.38244(3) 0.36663(2) 0.04997(13) Uani 1 1 d . . . . .
S1 S 0.44020(18) -0.2325(2) 0.25589(14) 0.0548(6) Uani 1 1 d . . . . .
S2 S 0.46082(17) -0.09346(19) 0.38741(13) 0.0481(5) Uani 1 1 d . . . . .
S3 S 0.4136(2) -0.0576(3) 0.17605(14) 0.0635(8) Uani 1 1 d . . . . .
S4 S 0.3943(2) 0.0635(2) 0.30482(14) 0.0555(6) Uani 1 1 d . . . . .
S5 S 0.1991(2) -0.0316(3) 0.10084(14) 0.0631(8) Uani 1 1 d . . . . .
S6 S 0.2024(2) 0.1184(2) 0.22206(17) 0.0631(7) Uani 1 1 d . . . . .
S7 S -0.0435(2) -0.1072(2) 0.07844(14) 0.0569(7) Uani 1 1 d . . . . .
S8 S -0.0372(2) 0.0207(2) 0.21156(14) 0.0541(6) Uani 1 1 d . . . . .
S9 S -0.1693(2) -0.2948(2) 0.12771(14) 0.0594(7) Uani 1 1 d . . . . .
S10 S -0.19495(18) -0.1571(2) 0.24750(13) 0.0503(6) Uani 1 1 d . . . . .
S11 S -0.1394(2) -0.4491(2) 0.22336(15) 0.0588(7) Uani 1 1 d . . . . .
S12 S -0.11935(19) -0.29387(19) 0.34663(13) 0.0494(6) Uani 1 1 d . . . . .
S13 S 0.0746(2) -0.4851(2) 0.28783(15) 0.0577(6) Uani 1 1 d . . . . .
S14 S 0.07625(18) -0.35551(19) 0.41910(13) 0.0482(5) Uani 1 1 d . . . . .
S15 S 0.3141(6) -0.4081(6) 0.3064(5) 0.050(2) Uiso 0.4 1 d . . P A 2
S16 S 0.3243(4) -0.4124(4) 0.3228(3) 0.0500(14) Uiso 0.6 1 d . . P A 1
S17 S 0.3166(2) -0.26568(19) 0.43908(14) 0.0515(6) Uani 1 1 d . . . . .
C1 C 0.5643(8) -0.2295(8) 0.2691(7) 0.069(3) Uani 1 1 d D . . . .
H1A H 0.5926 -0.2050 0.2362 0.083 Uiso 1 1 calc R U . . .
H1B H 0.5956 -0.1893 0.3122 0.083 Uiso 1 1 calc R U . . .
C2 C 0.5748(10) -0.3270(8) 0.2643(6) 0.080(4) Uani 1 1 d D . . . .
C3 C 0.5829(17) -0.4676(10) 0.1900(13) 0.146(10) Uani 1 1 d D . . B 1
H71 H 0.5808 -0.4920 0.1440 0.219 Uiso 1 1 calc R U . B 1
H72 H 0.5326 -0.5052 0.2033 0.219 Uiso 1 1 calc R U . B 1
H73 H 0.6412 -0.4684 0.2149 0.219 Uiso 1 1 calc R U . B 1
C4 C 0.3828(7) -0.0399(6) 0.4326(6) 0.057(3) Uani 1 1 d D . . . .
H4A H 0.3216 -0.0567 0.4046 0.068 Uiso 1 1 calc R U . . .
H4B H 0.3768 -0.0645 0.4705 0.068 Uiso 1 1 calc R U . . .
C5 C 0.4165(5) 0.0650(5) 0.4556(5) 0.046(2) Uani 1 1 d D . . . .
C6 C 0.3753(9) 0.2035(6) 0.5012(8) 0.071(3) Uani 1 1 d D . . . .
H6A H 0.3231 0.2239 0.5152 0.106 Uiso 1 1 calc R U . . .
H6B H 0.3931 0.2313 0.4671 0.106 Uiso 1 1 calc R U . . .
H6C H 0.4267 0.2218 0.5379 0.106 Uiso 1 1 calc R U . . .
C7 C 0.3517(9) -0.1682(10) 0.1162(7) 0.080(4) Uani 1 1 d D . . . .
H7A H 0.2990 -0.1976 0.1326 0.096 Uiso 1 1 calc R U . . .
H7B H 0.3276 -0.1558 0.0752 0.096 Uiso 1 1 calc R U . . .
C8 C 0.4125(6) -0.2342(8) 0.1030(6) 0.074(4) Uani 1 1 d D . . . .
C9 C 0.418(2) -0.380(2) 0.0418(17) 0.085(9) Uiso 0.5 1 d D . P C 1
H9A H 0.3791 -0.4411 0.0213 0.127 Uiso 0.5 1 calc R U P C 1
H9B H 0.4676 -0.3826 0.0746 0.127 Uiso 0.5 1 calc R U P C 1
H9C H 0.4440 -0.3538 0.0091 0.127 Uiso 0.5 1 calc R U P C 1
C10 C 0.402(3) -0.401(2) 0.061(2) 0.099(12) Uiso 0.5 1 d D . P C 2
H10A H 0.3540 -0.4563 0.0387 0.148 Uiso 0.5 1 calc R U P C 2
H10B H 0.4311 -0.4083 0.1023 0.148 Uiso 0.5 1 calc R U P C 2
H10C H 0.4484 -0.3920 0.0344 0.148 Uiso 0.5 1 calc R U P C 2
C11 C 0.4992(8) 0.1547(8) 0.3115(7) 0.066(3) Uani 1 1 d D . . . .
H11A H 0.5487 0.1501 0.3443 0.079 Uiso 1 1 calc R U . . .
H11B H 0.5194 0.1458 0.2697 0.079 Uiso 1 1 calc R U . . .
C12 C 0.4817(8) 0.2501(8) 0.3305(9) 0.089(5) Uani 1 1 d D . . . .
C13 C 0.556(2) 0.4134(11) 0.3495(18) 0.186(15) Uani 1 1 d D . . D 1
H74 H 0.6132 0.4507 0.3438 0.279 Uiso 1 1 calc R U . D 1
H75 H 0.5502 0.4314 0.3947 0.279 Uiso 1 1 calc R U . D 1
H76 H 0.5044 0.4225 0.3218 0.279 Uiso 1 1 calc R U . D 1
C14 C 0.2085(16) 0.061(2) 0.0546(13) 0.062(6) Uiso 0.5 1 d D . P E 2
H77 H 0.1512 0.0492 0.0230 0.074 Uiso 0.5 1 calc R U P E 2
H78 H 0.2189 0.1214 0.0850 0.074 Uiso 0.5 1 calc R U P E 2
C15 C 0.2888(17) 0.0575(18) 0.0197(14) 0.072(7) Uiso 0.5 1 d D . P E 2
C16 C 0.370(4) 0.111(4) -0.053(3) 0.17(2) Uiso 0.5 1 d D . P E 2
H81 H 0.3767 0.1575 -0.0770 0.258 Uiso 0.5 1 calc R U P E 2
H82 H 0.3506 0.0502 -0.0833 0.258 Uiso 0.5 1 calc R U P E 2
H83 H 0.4278 0.1174 -0.0247 0.258 Uiso 0.5 1 calc R U P E 2
C17 C 0.2284(19) 0.034(2) 0.0457(15) 0.068(7) Uiso 0.5 1 d D . P E 1
H79 H 0.1761 0.0170 0.0090 0.082 Uiso 0.5 1 calc R U P E 1
H80 H 0.2372 0.0991 0.0675 0.082 Uiso 0.5 1 calc R U P E 1
C18 C 0.314(3) 0.022(2) 0.019(3) 0.105(12) Uiso 0.5 1 d D . P E 1
C19 C 0.438(4) 0.074(6) -0.009(5) 0.26(4) Uiso 0.5 1 d D . P E 1
H84 H 0.4783 0.1239 -0.0200 0.390 Uiso 0.5 1 calc R U P E 1
H85 H 0.4216 0.0194 -0.0447 0.390 Uiso 0.5 1 calc R U P E 1
H86 H 0.4702 0.0617 0.0295 0.390 Uiso 0.5 1 calc R U P E 1
C20 C 0.1901(8) 0.1294(10) 0.3079(7) 0.068(3) Uani 1 1 d D . . . .
H20A H 0.1777 0.0681 0.3158 0.081 Uiso 1 1 calc R U . . .
H20B H 0.2484 0.1664 0.3367 0.081 Uiso 1 1 calc R U . . .
C21 C 0.1131(8) 0.1739(8) 0.3245(6) 0.069(3) Uani 1 1 d D . . . .
C22 C -0.0033(8) 0.1776(10) 0.3886(6) 0.071(3) Uani 1 1 d D . . . .
H22A H -0.0250 0.1521 0.4227 0.106 Uiso 1 1 calc R U . . .
H22B H -0.0528 0.1603 0.3507 0.106 Uiso 1 1 calc R U . . .
H22C H 0.0164 0.2443 0.4042 0.106 Uiso 1 1 calc R U . . .
C23 C -0.0026(8) -0.2094(9) 0.0477(5) 0.060(3) Uani 1 1 d D . . . .
H23A H 0.0358 -0.2215 0.0839 0.072 Uiso 1 1 calc R U . . .
H23B H -0.0557 -0.2628 0.0299 0.072 Uiso 1 1 calc R U . . .
C24 C 0.0533(8) -0.1972(8) -0.0050(5) 0.068(3) Uani 1 1 d D . . . .
C25 C 0.1694(10) -0.2491(13) -0.0593(7) 0.093(5) Uani 1 1 d D . . . .
H25A H 0.2061 -0.2935 -0.0587 0.140 Uiso 1 1 calc R U . . .
H25B H 0.2098 -0.1875 -0.0484 0.140 Uiso 1 1 calc R U . . .
H25C H 0.1317 -0.2625 -0.1023 0.140 Uiso 1 1 calc R U . . .
C26 C -0.1012(8) 0.0917(10) 0.1741(6) 0.065(3) Uani 1 1 d D . . . .
H26A H -0.0678 0.1568 0.1906 0.079 Uiso 1 1 calc R U . . .
H26B H -0.1059 0.0741 0.1268 0.079 Uiso 1 1 calc R U . . .
C27 C -0.1973(8) 0.0783(11) 0.1898(7) 0.091(5) Uani 1 1 d D . . . .
C28 C -0.3296(13) 0.018(2) 0.2253(14) 0.072(7) Uiso 0.5 1 d D . P F 2
H28A H -0.3493 -0.0073 0.2600 0.108 Uiso 0.5 1 calc R U P F 2
H28B H -0.3556 -0.0266 0.1837 0.108 Uiso 0.5 1 calc R U P F 2
H28C H -0.3506 0.0736 0.2258 0.108 Uiso 0.5 1 calc R U P F 2
C29 C -0.347(3) 0.080(4) 0.175(2) 0.138(16) Uiso 0.5 1 d D . P G 1
H29A H -0.3983 0.0858 0.1447 0.207 Uiso 0.5 1 calc R U P G 1
H29B H -0.3360 0.1276 0.2153 0.207 Uiso 0.5 1 calc R U P G 1
H29C H -0.3619 0.0199 0.1834 0.207 Uiso 0.5 1 calc R U P G 1
C30 C -0.2902(9) -0.3218(11) 0.0870(5) 0.075(4) Uani 1 1 d D . . . .
H30A H -0.3235 -0.3820 0.0904 0.090 Uiso 1 1 calc R U . . .
H30B H -0.3200 -0.2751 0.1073 0.090 Uiso 1 1 calc R U . . .
C31 C -0.2914(8) -0.3230(15) 0.0156(6) 0.103(6) Uani 1 1 d D . . . .
C32 C -0.392(2) -0.346(3) -0.0854(8) 0.218(18) Uani 1 1 d D . . H 1
H32A H -0.4572 -0.3636 -0.1046 0.327 Uiso 1 1 calc R U . H 1
H32B H -0.3623 -0.3909 -0.1076 0.327 Uiso 1 1 calc R U . H 1
H32C H -0.3641 -0.2857 -0.0896 0.327 Uiso 1 1 calc R U . H 1
C34 C -0.1270(7) -0.0770(7) 0.3241(4) 0.049(2) Uani 1 1 d D . . . .
H34A H -0.0628 -0.0813 0.3285 0.059 Uiso 1 1 calc R U . . .
H34B H -0.1277 -0.0138 0.3231 0.059 Uiso 1 1 calc R U . . .
C35 C -0.1645(5) -0.0977(6) 0.3829(4) 0.044(2) Uani 1 1 d D . . . .
C36 C -0.1263(8) -0.0715(9) 0.4992(4) 0.058(3) Uani 1 1 d D . . . .
H36A H -0.0754 -0.0392 0.5354 0.086 Uiso 1 1 calc R U . . .
H36B H -0.1406 -0.1369 0.4965 0.086 Uiso 1 1 calc R U . . .
H36C H -0.1800 -0.0483 0.5058 0.086 Uiso 1 1 calc R U . . .
C37 C -0.0793(9) -0.4760(11) 0.1560(5) 0.076(4) Uani 1 1 d D . . . .
H91 H -0.0286 -0.4225 0.1594 0.091 Uiso 1 1 calc R U . . .
H92 H -0.0522 -0.5274 0.1603 0.091 Uiso 1 1 calc R U . . .
C38 C -0.1412(6) -0.5014(9) 0.0890(5) 0.069(3) Uani 1 1 d D . . . .
C39 C -0.140(2) -0.544(2) -0.0217(10) 0.070(7) Uiso 0.5 1 d D . P I 2
H39A H -0.0988 -0.5561 -0.0520 0.105 Uiso 0.5 1 calc R U P I 2
H39B H -0.1654 -0.4941 -0.0289 0.105 Uiso 0.5 1 calc R U P I 2
H39C H -0.1890 -0.5993 -0.0287 0.105 Uiso 0.5 1 calc R U P I 2
C40 C -0.134(2) -0.505(2) -0.0265(10) 0.080(8) Uiso 0.5 1 d D . P J 1
H40A H -0.0860 -0.4906 -0.0510 0.120 Uiso 0.5 1 calc R U P J 1
H40B H -0.1769 -0.4675 -0.0308 0.120 Uiso 0.5 1 calc R U P J 1
H40C H -0.1663 -0.5698 -0.0433 0.120 Uiso 0.5 1 calc R U P J 1
C41 C -0.2174(8) -0.3633(9) 0.3715(5) 0.061(3) Uani 1 1 d D . . . .
H41A H -0.2636 -0.3283 0.3795 0.073 Uiso 1 1 calc R U . . .
H41B H -0.2467 -0.4201 0.3371 0.073 Uiso 1 1 calc R U . . .
C42 C -0.1786(8) -0.3859(6) 0.4336(4) 0.058(3) Uani 1 1 d D . . . .
C43 C -0.1355(10) -0.5023(11) 0.4776(7) 0.080(4) Uani 1 1 d D . . . .
H43A H -0.1405 -0.5680 0.4658 0.121 Uiso 1 1 calc R U . . .
H43B H -0.1653 -0.4870 0.5143 0.121 Uiso 1 1 calc R U . . .
H43C H -0.0710 -0.4690 0.4896 0.121 Uiso 1 1 calc R U . . .
C44 C 0.0428(8) -0.5864(7) 0.3223(6) 0.065(3) Uani 1 1 d D . . . .
H44A H 0.0836 -0.6274 0.3133 0.078 Uiso 1 1 calc R U . . .
H44B H 0.0479 -0.5658 0.3696 0.078 Uiso 1 1 calc R U . . .
C45 C -0.0564(7) -0.6357(9) 0.2891(4) 0.072(3) Uani 1 1 d D . . . .
C46 C -0.2095(9) -0.6870(14) 0.3081(9) 0.107(6) Uani 1 1 d D . . . .
H46A H -0.2409 -0.6896 0.3443 0.161 Uiso 1 1 calc R U . . .
H46B H -0.2174 -0.7490 0.2813 0.161 Uiso 1 1 calc R U . . .
H46C H -0.2355 -0.6511 0.2822 0.161 Uiso 1 1 calc R U . . .
C47 C 0.0977(7) -0.2310(7) 0.4555(5) 0.053(2) Uani 1 1 d D . . . .
H47A H 0.1205 -0.1973 0.4249 0.064 Uiso 1 1 calc R U . . .
H47B H 0.0398 -0.2163 0.4638 0.064 Uiso 1 1 calc R U . . .
C48 C 0.1681(8) -0.2007(6) 0.5190(5) 0.058(3) Uani 1 1 d D . . . .
C50 C 0.266(2) -0.431(2) 0.2186(14) 0.051(6) Uiso 0.4 1 d D . P A 2
H64 H 0.2401 -0.3792 0.2136 0.061 Uiso 0.4 1 calc R U P A 2
H65 H 0.3180 -0.4281 0.1963 0.061 Uiso 0.4 1 calc R U P A 2
C53 C 0.2866(15) -0.4504(13) 0.2314(10) 0.056(5) Uiso 0.6 1 d D . P A 1
H66 H 0.2377 -0.4219 0.2177 0.067 Uiso 0.6 1 calc R U P A 1
H67 H 0.3387 -0.4315 0.2108 0.067 Uiso 0.6 1 calc R U P A 1
C54 C 0.251(2) -0.5550(14) 0.2110(13) 0.113(12) Uiso 0.6 1 d D . P A 1
C55 C 0.136(2) -0.6830(13) 0.1447(15) 0.159(10) Uiso 1 1 d D . . A 1
C56 C 0.3757(8) -0.3179(7) 0.4975(6) 0.060(3) Uani 1 1 d D . . . .
H56A H 0.4339 -0.2737 0.5209 0.072 Uiso 1 1 calc R U . . .
H56B H 0.3371 -0.3275 0.5296 0.072 Uiso 1 1 calc R U . . .
C57 C 0.3964(6) -0.4090(7) 0.4675(6) 0.072(3) Uani 1 1 d D . . . .
C58 C 0.343(3) -0.5742(14) 0.444(2) 0.089(12) Uiso 0.5 1 d D . P K 2
H58A H 0.2863 -0.6208 0.4394 0.134 Uiso 0.5 1 calc R U P K 2
H58B H 0.3889 -0.5782 0.4788 0.134 Uiso 0.5 1 calc R U P K 2
H58C H 0.3653 -0.5844 0.4035 0.134 Uiso 0.5 1 calc R U P K 2
C59 C 0.334(2) -0.5723(13) 0.4225(15) 0.066(7) Uiso 0.5 1 d D . P K 1
H59A H 0.2784 -0.6195 0.4199 0.099 Uiso 0.5 1 calc R U P K 1
H59B H 0.3868 -0.5869 0.4446 0.099 Uiso 0.5 1 calc R U P K 1
H59C H 0.3415 -0.5694 0.3789 0.099 Uiso 0.5 1 calc R U P K 1
O1 O 0.5734(9) -0.3709(8) 0.2023(6) 0.105(4) Uani 1 1 d D . . . .
O2 O 0.5806(9) -0.3611(10) 0.3105(7) 0.107(4) Uani 1 1 d D . . . .
O3 O 0.3492(5) 0.1017(5) 0.4760(4) 0.062(2) Uani 1 1 d D . . . .
O4 O 0.4944(5) 0.1097(5) 0.4563(4) 0.0538(17) Uani 1 1 d D . . . .
O5 O 0.3621(7) -0.3202(7) 0.0731(6) 0.106(4) Uani 1 1 d D . . . .
O6 O 0.4970(6) -0.2113(9) 0.1160(5) 0.093(3) Uani 1 1 d D . . . .
O7 O 0.5571(9) 0.3145(8) 0.3314(8) 0.119(4) Uani 1 1 d D . . . .
O8 O 0.4127(7) 0.2686(7) 0.3472(7) 0.103(4) Uani 1 1 d D . . . .
O9 O 0.298(2) 0.1228(17) -0.0129(13) 0.112(8) Uiso 0.5 1 d D . P E 2
O10 O 0.3391(15) 0.0052(16) 0.0208(13) 0.078(5) Uiso 0.5 1 d D . P E 2
O11 O 0.353(2) 0.102(2) 0.0061(17) 0.131(10) Uiso 0.5 1 d D . P E 1
O12 O 0.3464(14) -0.0447(15) 0.0167(11) 0.077(5) Uiso 0.5 1 d D . P E 1
O13 O 0.0755(6) 0.1414(6) 0.3705(4) 0.065(2) Uani 1 1 d D . . . .
O14 O 0.0840(9) 0.2254(7) 0.2958(6) 0.092(3) Uani 1 1 d D . . . .
O15 O 0.1089(7) -0.2546(8) -0.0107(5) 0.082(3) Uani 1 1 d D . . . .
O16 O 0.0476(8) -0.1427(8) -0.0380(5) 0.084(3) Uani 1 1 d D . . . .
O17 O -0.2274(13) 0.0411(16) 0.2354(9) 0.081(6) Uiso 0.5 1 d D . P F 2
O18 O -0.255(3) 0.052(3) 0.1392(14) 0.166(18) Uiso 0.5 1 d D . P F 2
O19 O -0.2627(14) 0.091(2) 0.1458(10) 0.091(7) Uiso 0.5 1 d D . P G 1
O20 O -0.1973(16) 0.0858(16) 0.2482(7) 0.077(5) Uiso 0.5 1 d D . P F 1
O21 O -0.3802(8) -0.3450(13) -0.0152(6) 0.133(5) Uani 1 1 d D . . . .
O22 O -0.2298(19) -0.339(3) -0.0134(15) 0.074(8) Uiso 0.3 1 d D . P L 2
O23 O -0.2268(11) -0.2906(14) -0.0080(9) 0.100(5) Uiso 0.7 1 d D . P L 1
O24 O -0.1000(5) -0.0565(5) 0.4377(3) 0.0540(17) Uani 1 1 d D . . . .
O25 O -0.2425(4) -0.1416(5) 0.3817(3) 0.0504(16) Uani 1 1 d D . . . .
O26 O -0.0866(12) -0.5192(17) 0.0462(8) 0.074(6) Uiso 0.5 1 d D . P I 2
O27 O -0.0912(12) -0.4870(16) 0.0433(8) 0.068(5) Uiso 0.5 1 d D . P J 1
O28 O -0.2253(6) -0.5212(8) 0.0788(5) 0.087(3) Uani 1 1 d D . . . .
O29 O -0.1811(6) -0.4760(5) 0.4215(4) 0.067(2) Uani 1 1 d D . . . .
O30 O -0.1465(8) -0.3286(6) 0.4857(4) 0.086(3) Uani 1 1 d D . . . .
O31 O -0.1094(6) -0.6430(7) 0.3336(5) 0.078(3) Uani 1 1 d D . . . .
O32 O -0.0834(7) -0.6678(7) 0.2305(4) 0.082(3) Uani 1 1 d D . . . .
O33 O 0.2120(5) -0.1114(5) 0.5306(4) 0.066(2) Uani 1 1 d D . . . .
O34 O 0.1868(6) -0.2499(6) 0.5536(4) 0.062(2) Uani 1 1 d D . . . .
C64 C 0.193(3) -0.518(2) 0.180(2) 0.114(16) Uiso 0.4 1 d D . P A 2
O37 O 0.1777(12) -0.5815(12) 0.1618(9) 0.085(5) Uiso 0.6 1 d D . P A 1
O38 O 0.241(2) -0.6073(19) 0.2464(14) 0.137(9) Uiso 0.6 1 d D . P A 1
O39 O 0.3246(6) -0.4813(6) 0.4597(6) 0.079(3) Uani 1 1 d D . . . .
O40 O 0.4711(6) -0.4146(8) 0.4532(6) 0.091(3) Uani 1 1 d D . . . .
C60 C 0.177(2) -0.194(2) 0.2703(11) 0.120(11) Uiso 0.6 1 d D . P M 1
H60 H 0.1923 -0.2328 0.2987 0.144 Uiso 0.6 1 calc R U P M 1
H61 H 0.2358 -0.1534 0.2692 0.144 Uiso 0.6 1 calc R U P M 1
C61 C 0.085(3) -0.194(3) 0.2345(14) 0.126(18) Uiso 0.4 1 d D . P M 2
H62 H 0.0757 -0.1525 0.2069 0.152 Uiso 0.4 1 calc R U P M 2
H63 H 0.0238 -0.2318 0.2330 0.152 Uiso 0.4 1 calc R U P M 2
Cl1 Cl 0.1408(6) -0.2673(6) 0.1937(4) 0.151(3) Uani 1 1 d D . . . .
Cl2 Cl 0.1193(6) -0.1240(5) 0.3121(4) 0.137(2) Uani 1 1 d D . . . .
C62 C 0.382(2) -0.2145(17) -0.1388(18) 0.38(4) Uiso 1 1 d D . . . .
H87 H 0.3687 -0.1777 -0.0992 0.456 Uiso 0.6 1 calc R U P N 1
H88 H 0.3417 -0.2063 -0.1759 0.456 Uiso 0.6 1 calc R U P N 1
H89 H 0.4232 -0.1544 -0.1349 0.456 Uiso 0.4 1 calc R U P O 2
H90 H 0.3174 -0.2122 -0.1502 0.456 Uiso 0.4 1 calc R U P O 2
Cl3 Cl 0.3499(15) -0.3274(13) -0.1384(11) 0.224(7) Uiso 0.6 1 d D . P P 1
Cl4 Cl 0.4935(15) -0.1686(15) -0.1430(11) 0.230(8) Uiso 0.6 1 d D . P P 1
Cl5 Cl 0.408(2) -0.303(2) -0.1917(15) 0.235(12) Uiso 0.4 1 d D . P P 2
Cl6 Cl 0.402(2) -0.254(2) -0.0709(16) 0.251(13) Uiso 0.4 1 d D . P P 2
O41 O 0.130(3) -0.531(4) 0.134(2) 0.172(18) Uiso 0.4 1 d D . P A 2
O42 O 0.207(3) -0.585(3) 0.208(2) 0.126(12) Uiso 0.4 1 d D . P . .
C65 C 0.2868(8) -0.0767(10) 0.5897(6) 0.077(4) Uani 1 1 d D . . . .
H68 H 0.3150 -0.0120 0.5950 0.115 Uiso 1 1 calc R U . . .
H69 H 0.3331 -0.1115 0.5848 0.115 Uiso 1 1 calc R U . . .
H70 H 0.2612 -0.0841 0.6277 0.115 Uiso 1 1 calc R U . . .

loop_
_atom_site_aniso_label
_atom_site_aniso_U_11
_atom_site_aniso_U_22
_atom_site_aniso_U_33
_atom_site_aniso_U_23
_atom_site_aniso_U_13
_atom_site_aniso_U_12
Pt1 0.0427(2) 0.0503(2) 0.0508(2) 0.00575(18) 0.00808(17) 0.01043(17)
Pt2 0.0411(2) 0.0607(3) 0.0428(2) 0.00941(18) 0.00647(16) 0.00827(18)
Pt3 0.0478(2) 0.0733(3) 0.0449(2) 0.0207(2) 0.00909(17) 0.0103(2)
Pt4 0.0503(2) 0.0696(3) 0.0471(2) 0.0246(2) 0.00963(18) 0.0167(2)
Pt5 0.0480(2) 0.0661(3) 0.0397(2) 0.01823(19) 0.01005(16) 0.01620(19)
Pt6 0.0429(2) 0.0550(3) 0.0439(2) 0.01040(18) 0.00740(16) 0.00845(17)
Pt7 0.0479(2) 0.0444(2) 0.0482(2) 0.00844(17) 0.00663(17) 0.00977(17)
Pt8 0.0497(2) 0.0438(2) 0.0553(3) 0.00916(18) 0.01134(18) 0.01306(18)
S1 0.0425(12) 0.0640(17) 0.0499(14) 0.0027(12) 0.0072(10) 0.0108(11)
S2 0.0435(12) 0.0488(13) 0.0443(12) 0.0061(10) 0.0030(10) 0.0052(10)
S3 0.0534(15) 0.091(2) 0.0459(14) 0.0169(14) 0.0124(12) 0.0172(15)
S4 0.0528(14) 0.0612(16) 0.0489(14) 0.0139(12) 0.0052(11) 0.0109(12)
S5 0.0529(15) 0.094(2) 0.0429(14) 0.0209(14) 0.0101(11) 0.0159(15)
S6 0.0594(16) 0.0713(19) 0.0629(17) 0.0280(15) 0.0106(13) 0.0155(14)
S7 0.0558(15) 0.0750(19) 0.0431(13) 0.0225(13) 0.0092(11) 0.0165(13)
S8 0.0562(14) 0.0643(16) 0.0478(13) 0.0232(12) 0.0131(11) 0.0169(12)
S9 0.0550(15) 0.0710(19) 0.0458(14) 0.0098(13) 0.0094(12) 0.0087(13)
S10 0.0492(13) 0.0623(15) 0.0416(12) 0.0139(11) 0.0113(10) 0.0169(11)
S11 0.0557(15) 0.0563(16) 0.0537(15) 0.0020(12) 0.0020(12) 0.0106(12)
S12 0.0506(13) 0.0509(14) 0.0454(13) 0.0102(11) 0.0076(10) 0.0140(11)
S13 0.0583(15) 0.0523(15) 0.0601(16) 0.0079(13) 0.0099(13) 0.0172(12)
S14 0.0497(13) 0.0485(13) 0.0466(13) 0.0131(11) 0.0089(10) 0.0125(10)
S17 0.0539(14) 0.0440(13) 0.0559(15) 0.0101(11) 0.0139(12) 0.0119(11)
C1 0.043(6) 0.095(10) 0.069(8) 0.018(7) 0.013(5) 0.018(6)
C2 0.060(7) 0.079(9) 0.104(12) 0.017(9) 0.027(8) 0.024(7)
C3 0.14(2) 0.079(12) 0.17(2) -0.017(13) -0.047(17) 0.024(12)
C4 0.039(5) 0.071(7) 0.060(6) 0.020(6) 0.010(4) 0.011(5)
C5 0.050(5) 0.041(5) 0.040(5) 0.001(4) 0.004(4) 0.008(4)
C6 0.058(7) 0.052(7) 0.104(10) 0.012(7) 0.030(7) 0.016(5)
C7 0.056(7) 0.117(12) 0.056(7) 0.008(8) 0.001(6) 0.019(7)
C8 0.060(7) 0.096(10) 0.050(6) -0.003(7) 0.013(5) 0.012(7)
C11 0.054(6) 0.076(8) 0.070(8) 0.029(7) 0.012(6) 0.012(6)
C12 0.066(9) 0.088(11) 0.119(13) 0.041(10) 0.029(9) 0.008(8)
C13 0.19(3) 0.089(15) 0.32(4) 0.06(2) 0.16(3) 0.045(17)
C20 0.052(6) 0.086(9) 0.071(8) 0.026(7) 0.012(6) 0.025(6)
C21 0.081(9) 0.055(7) 0.074(8) 0.017(6) 0.016(7) 0.023(6)
C22 0.079(8) 0.077(8) 0.052(6) 0.000(6) 0.006(6) 0.032(7)
C23 0.063(7) 0.070(7) 0.042(5) 0.006(5) 0.016(5) 0.011(6)
C24 0.055(6) 0.105(11) 0.045(6) 0.020(6) 0.015(5) 0.019(7)
C25 0.089(10) 0.130(14) 0.065(9) 0.007(9) 0.029(8) 0.047(10)
C26 0.076(8) 0.079(8) 0.059(7) 0.030(6) 0.020(6) 0.039(7)
C27 0.080(10) 0.068(9) 0.135(15) 0.023(9) 0.026(10) 0.041(8)
C30 0.057(7) 0.093(10) 0.052(7) -0.002(7) -0.003(5) 0.003(6)
C31 0.071(9) 0.136(16) 0.065(9) 0.014(10) -0.021(7) -0.015(10)
C32 0.15(2) 0.38(5) 0.079(15) 0.03(2) -0.035(15) 0.04(3)
C34 0.057(6) 0.051(6) 0.038(5) 0.013(4) 0.019(4) 0.004(4)
C35 0.044(5) 0.047(5) 0.039(5) 0.005(4) 0.009(4) 0.013(4)
C36 0.059(6) 0.061(7) 0.043(5) 0.007(5) 0.007(5) 0.004(5)
C37 0.065(7) 0.095(10) 0.051(7) -0.006(7) 0.005(6) 0.016(7)
C38 0.068(8) 0.060(7) 0.063(7) -0.004(6) 0.003(6) 0.008(6)
C41 0.046(5) 0.078(8) 0.060(7) 0.026(6) 0.008(5) 0.015(5)
C42 0.060(6) 0.059(7) 0.047(6) 0.008(5) 0.016(5) 0.002(5)
C43 0.070(8) 0.087(10) 0.093(10) 0.048(9) 0.009(7) 0.017(7)
C44 0.081(8) 0.042(6) 0.063(7) 0.011(5) -0.009(6) 0.012(5)
C45 0.093(10) 0.052(7) 0.059(7) 0.007(6) 0.007(7) 0.008(6)
C46 0.116(14) 0.104(13) 0.090(12) 0.043(11) 0.014(10) -0.012(11)
C47 0.056(6) 0.045(5) 0.055(6) 0.003(5) 0.010(5) 0.014(5)
C48 0.067(7) 0.052(6) 0.045(6) 0.001(5) 0.000(5) 0.011(5)
C56 0.059(6) 0.054(6) 0.063(7) 0.009(5) 0.006(5) 0.016(5)
C57 0.052(6) 0.086(9) 0.083(9) 0.031(8) 0.003(6) 0.027(6)
O1 0.101(9) 0.090(8) 0.118(10) 0.014(7) 0.012(7) 0.028(7)
O2 0.090(8) 0.125(10) 0.135(11) 0.065(9) 0.037(8) 0.046(7)
O3 0.054(4) 0.055(5) 0.070(5) 0.004(4) 0.015(4) 0.008(4)
O4 0.050(4) 0.052(4) 0.052(4) 0.006(3) 0.009(3) 0.005(3)
O5 0.064(6) 0.110(9) 0.107(9) -0.026(7) -0.009(6) 0.016(6)
O6 0.073(6) 0.123(9) 0.062(6) -0.005(6) 0.018(5) 0.009(6)
O7 0.103(9) 0.088(8) 0.154(13) 0.021(8) 0.041(9) 0.001(7)
O8 0.084(7) 0.067(6) 0.152(11) 0.033(7) 0.013(7) 0.009(5)
O13 0.075(5) 0.077(6) 0.048(4) 0.012(4) 0.013(4) 0.034(4)
O14 0.124(9) 0.079(7) 0.103(8) 0.043(6) 0.053(7) 0.052(7)
O15 0.090(7) 0.107(8) 0.067(6) 0.029(6) 0.033(5) 0.043(6)
O16 0.095(7) 0.114(8) 0.054(5) 0.040(6) 0.022(5) 0.029(6)
O21 0.086(8) 0.200(16) 0.086(8) 0.020(9) -0.018(7) 0.018(9)
O24 0.052(4) 0.063(5) 0.049(4) 0.019(4) 0.012(3) 0.012(3)
O25 0.047(4) 0.064(4) 0.044(4) 0.018(3) 0.015(3) 0.013(3)
O28 0.067(6) 0.099(8) 0.068(6) -0.007(5) 0.002(5) 0.002(5)
O29 0.072(5) 0.058(5) 0.074(5) 0.031(4) 0.009(4) 0.013(4)
O30 0.128(9) 0.059(5) 0.065(6) 0.017(5) 0.004(6) 0.018(5)
O31 0.084(6) 0.064(6) 0.081(6) 0.024(5) 0.010(5) 0.003(5)
O32 0.087(7) 0.070(6) 0.063(6) -0.011(5) 0.001(5) -0.001(5)
O33 0.064(5) 0.062(5) 0.072(5) 0.013(4) 0.014(4) 0.024(4)
O34 0.066(5) 0.063(5) 0.055(5) 0.015(4) 0.005(4) 0.014(4)
O39 0.073(6) 0.058(5) 0.106(8) 0.020(5) 0.016(5) 0.017(4)
O40 0.068(6) 0.090(7) 0.114(9) 0.027(6) 0.014(6) 0.020(5)
Cl1 0.161(6) 0.156(6) 0.131(5) 0.016(5) 0.043(5) 0.039(5)
Cl2 0.168(6) 0.139(5) 0.132(5) 0.061(4) 0.057(4) 0.056(4)
C65 0.060(7) 0.071(8) 0.078(9) -0.015(7) -0.005(6) 0.021(6)

loop_
_atom_type_symbol
_atom_type_description
_atom_type_scat_dispersion_real
_atom_type_scat_dispersion_imag
_atom_type_scat_source
C C 0.0033 0.0016 'International Tables Vol C Tables 4.2.6.8 and 6.1.1.4'
H H 0.0000 0.0000 'International Tables Vol C Tables 4.2.6.8 and 6.1.1.4'
O O 0.0106 0.0060 'International Tables Vol C Tables 4.2.6.8 and 6.1.1.4'
S S 0.1246 0.1234 'International Tables Vol C Tables 4.2.6.8 and 6.1.1.4'
Cl Cl 0.1484 0.1585 'International Tables Vol C Tables 4.2.6.8 and 6.1.1.4'
Pt Pt -1.7033 8.3905 'International Tables Vol C Tables 4.2.6.8 and 6.1.1.4'

loop_
_geom_angle_atom_site_label_1
_geom_angle_atom_site_label_2
_geom_angle_atom_site_label_3
_geom_angle
S1 Pt1 S15 94.4(2)
S1 Pt1 S17 169.70(10)
S15 Pt1 S17 85.2(2)
S1 Pt1 S2 81.65(10)
S15 Pt1 S2 174.5(2)
S17 Pt1 S2 98.06(10)
S1 Pt1 S16 101.47(17)
S17 Pt1 S16 79.36(16)
S2 Pt1 S16 175.91(17)
S3 Pt2 S2 176.70(10)
S3 Pt2 S4 81.65(11)
S2 Pt2 S4 97.92(10)
S3 Pt2 S1 99.16(12)
S2 Pt2 S1 81.92(10)
S4 Pt2 S1 168.61(10)
S6 Pt3 S4 98.64(11)
S6 Pt3 S5 81.52(12)
S4 Pt3 S5 169.19(11)
S6 Pt3 S3 176.85(12)
S4 Pt3 S3 81.52(11)
S5 Pt3 S3 98.92(12)
S6 Pt4 S5 81.55(12)
S6 Pt4 S8 99.47(12)
S5 Pt4 S8 171.26(11)
S6 Pt4 S7 177.01(10)
S5 Pt4 S7 97.96(11)
S8 Pt4 S7 81.47(11)
S7 Pt5 S8 81.98(11)
S7 Pt5 S10 176.93(10)
S8 Pt5 S10 98.00(10)
S7 Pt5 S9 98.92(11)
S8 Pt5 S9 168.54(10)
S10 Pt5 S9 81.72(10)
S11 Pt6 S9 98.09(11)
S11 Pt6 S10 176.87(10)
S9 Pt6 S10 82.08(10)
S11 Pt6 S12 82.01(10)
S9 Pt6 S12 166.61(10)
S10 Pt6 S12 98.55(9)
S14 Pt7 S13 81.69(10)
S14 Pt7 S11 174.51(11)
S13 Pt7 S11 98.28(11)
S14 Pt7 S12 98.85(9)
S13 Pt7 S12 173.00(11)
S11 Pt7 S12 81.86(10)
S16 Pt8 S13 101.37(17)
S16 Pt8 S17 79.78(16)
S13 Pt8 S17 172.87(10)
S16 Pt8 S14 174.76(17)
S13 Pt8 S14 81.57(10)
S17 Pt8 S14 97.84(10)
S13 Pt8 S15 95.7(2)
S17 Pt8 S15 84.5(2)
S14 Pt8 S15 175.8(2)
C1 S1 Pt2 105.9(4)
C1 S1 Pt1 106.4(4)
Pt2 S1 Pt1 91.29(10)
C4 S2 Pt2 108.2(4)
C4 S2 Pt1 106.7(3)
Pt2 S2 Pt1 91.30(9)
C7 S3 Pt2 109.9(5)
C7 S3 Pt3 107.9(4)
Pt2 S3 Pt3 90.64(10)
C11 S4 Pt3 108.9(4)
C11 S4 Pt2 107.7(4)
Pt3 S4 Pt2 90.55(11)
C17 S5 Pt4 114.4(9)
C14 S5 Pt4 97.3(7)
C17 S5 Pt3 110.3(10)
C14 S5 Pt3 108.4(9)
Pt4 S5 Pt3 90.97(11)
C20 S6 Pt3 107.9(3)
C20 S6 Pt4 110.2(5)
Pt3 S6 Pt4 91.22(13)
C23 S7 Pt5 106.8(3)
C23 S7 Pt4 107.9(4)
Pt5 S7 Pt4 90.51(10)
C26 S8 Pt5 107.3(5)
C26 S8 Pt4 105.4(4)
Pt5 S8 Pt4 90.50(11)
C30 S9 Pt6 109.0(4)
C30 S9 Pt5 107.6(5)
Pt6 S9 Pt5 89.50(11)
C34 S10 Pt6 110.2(4)
C34 S10 Pt5 107.8(3)
Pt6 S10 Pt5 89.65(9)
C37 S11 Pt6 110.1(6)
C37 S11 Pt7 107.1(4)
Pt6 S11 Pt7 90.24(10)
C41 S12 Pt7 103.8(4)
C41 S12 Pt6 108.2(3)
Pt7 S12 Pt6 89.86(9)
C44 S13 Pt8 104.2(3)
C44 S13 Pt7 103.5(4)
Pt8 S13 Pt7 91.53(11)
C47 S14 Pt7 109.1(3)
C47 S14 Pt8 108.8(4)
Pt7 S14 Pt8 91.67(10)
C50 S15 Pt1 111.2(10)
C50 S15 Pt8 108.9(10)
Pt1 S15 Pt8 87.8(3)
C53 S16 Pt8 107.5(7)
C53 S16 Pt1 107.1(6)
Pt8 S16 Pt1 88.42(19)
C56 S17 Pt8 108.1(4)
C56 S17 Pt1 113.4(4)
Pt8 S17 Pt1 88.64(10)
C2 C1 S1 108.9(9)
O2 C2 O1 125.0(13)
O2 C2 C1 124.1(12)
O1 C2 C1 110.9(11)
C5 C4 S2 112.9(6)
O4 C5 O3 124.5(8)
O4 C5 C4 125.0(8)
O3 C5 C4 110.4(7)
C8 C7 S3 112.8(8)
O6 C8 O5 124.4(11)
O6 C8 C7 124.3(11)
O5 C8 C7 111.3(10)
C12 C11 S4 111.3(8)
O8 C12 O7 123.0(12)
O8 C12 C11 126.8(11)
O7 C12 C11 110.1(10)
C15 C14 S5 108.2(17)
O10 C15 O9 124(2)
O10 C15 C14 126(2)
O9 C15 C14 110(2)
C18 C17 S5 115(2)
O12 C18 O11 127(3)
O12 C18 C17 124(3)
O11 C18 C17 108(2)
C21 C20 S6 112.5(8)
O14 C21 O13 124.9(10)
O14 C21 C20 124.4(10)
O13 C21 C20 110.3(8)
C24 C23 S7 111.8(8)
O16 C24 O15 124.5(10)
O16 C24 C23 124.4(10)
O15 C24 C23 111.1(8)
C27 C26 S8 110.2(8)
O18 C27 O17 111(3)
O20 C27 O19 126.8(17)
O18 C27 C26 110(3)
O20 C27 C26 113.2(15)
O17 C27 C26 127.4(13)
O19 C27 C26 115.9(15)
C31 C30 S9 107.3(8)
O22 C31 O21 122(2)
O23 C31 O21 123.2(15)
O22 C31 C30 124(2)
O23 C31 C30 127.3(13)
O21 C31 C30 107.7(10)
C35 C34 S10 111.7(6)
O25 C35 O24 124.4(7)
O25 C35 C34 125.7(8)
O24 C35 C34 109.8(7)
C38 C37 S11 113.6(8)
O28 C38 O26 127.7(13)
O28 C38 O27 123.7(13)
O28 C38 C37 124.8(10)
O26 C38 C37 105.5(11)
O27 C38 C37 110.9(12)
C42 C41 S12 107.2(7)
O30 C42 O29 125.9(9)
O30 C42 C41 123.9(10)
O29 C42 C41 110.1(8)
C45 C44 S13 106.1(8)
O32 C45 O31 124.6(11)
O32 C45 C44 125.0(10)
O31 C45 C44 110.3(9)
C48 C47 S14 110.8(7)
O34 C48 O33 123.7(9)
O34 C48 C47 126.1(9)
O33 C48 C47 110.1(7)
C64 C50 S15 123(3)
C54 C53 S16 108.2(16)
O42 C54 O38 60(4)
O42 C54 O37 50(3)
O38 C54 O37 109(2)
O42 C54 C53 134(6)
O38 C54 C53 128(3)
O37 C54 C53 110.7(18)
O37 C55 O42 35.5(14)
C57 C56 S17 115.6(8)
O40 C57 O39 124.5(10)
O40 C57 C56 123.2(10)
O39 C57 C56 112.3(9)
C2 O1 C3 116.9(15)
C5 O3 C6 115.0(8)
C8 O5 C9 112.3(17)
C8 O5 C10 123.1(19)
C12 O7 C13 119.4(14)
C15 O9 C16 109(3)
C18 O11 C19 95(4)
C21 O13 C22 114.9(9)
C24 O15 C25 117.2(10)
C27 O17 C28 111.4(18)
C27 O19 C29 105(3)
C31 O21 C32 113.7(15)
C35 O24 C36 116.0(7)
C38 O26 C39 110.6(18)
C38 O27 C40 122.6(19)
C42 O29 C43 113.7(10)
C45 O31 C46 116.5(11)
C48 O33 C65 114.1(9)
O41 C64 O42 123(4)
O41 C64 C50 130(4)
O42 C64 C50 106(3)
O42 O37 C54 31(3)
O42 O37 C55 88(3)
C54 O37 C55 111.8(19)
O42 O38 C54 35(3)
C57 O39 C58 116.9(18)
C57 O39 C59 116.2(15)
Cl2 C60 Cl1 128(2)
Cl2 C61 Cl1 128(2)
Cl3 C62 Cl4 118(2)
Cl6 C62 Cl5 96(2)
C54 O42 O37 98(5)
C54 O42 O38 85(4)
O37 O42 O38 164(5)
C54 O42 C55 135(6)
O37 O42 C55 56(2)
O38 O42 C55 111(4)

loop_
_geom_bond_atom_site_label_1
_geom_bond_atom_site_label_2
_geom_bond_distance
Pt1 S1 2.320(3)
Pt1 S15 2.320(9)
Pt1 S17 2.321(3)
Pt1 S2 2.326(3)
Pt1 S16 2.333(6)
Pt2 S3 2.312(3)
Pt2 S2 2.313(3)
Pt2 S4 2.317(3)
Pt2 S1 2.319(3)
Pt3 S6 2.311(3)
Pt3 S4 2.317(3)
Pt3 S5 2.318(3)
Pt3 S3 2.319(3)
Pt4 S6 2.313(4)
Pt4 S5 2.315(3)
Pt4 S8 2.321(3)
Pt4 S7 2.322(3)
Pt5 S7 2.309(3)
Pt5 S8 2.311(3)
Pt5 S10 2.320(3)
Pt5 S9 2.329(3)
Pt6 S11 2.310(3)
Pt6 S9 2.315(3)
Pt6 S10 2.317(3)
Pt6 S12 2.324(3)
Pt7 S14 2.313(3)
Pt7 S13 2.319(3)
Pt7 S11 2.320(3)
Pt7 S12 2.321(3)
Pt8 S16 2.315(5)
Pt8 S13 2.318(3)
Pt8 S17 2.318(3)
Pt8 S14 2.319(3)
Pt8 S15 2.354(8)
S1 C1 1.830(11)
S2 C4 1.821(11)
S3 C7 1.834(14)
S4 C11 1.827(12)
S5 C17 1.74(3)
S5 C14 1.88(3)
S6 C20 1.834(13)
S7 C23 1.813(13)
S8 C26 1.826(11)
S9 C30 1.812(13)
S10 C34 1.816(10)
S11 C37 1.812(13)
S12 C41 1.834(12)
S13 C44 1.854(12)
S14 C47 1.820(10)
S15 C50 1.83(3)
S16 C53 1.87(2)
S17 C56 1.842(12)
C1 C2 1.508(8)
C2 O2 1.212(8)
C2 O1 1.332(8)
C3 O1 1.478(8)
C4 C5 1.511(8)
C5 O4 1.215(7)
C5 O3 1.330(7)
C6 O3 1.468(8)
C7 C8 1.502(8)
C8 O6 1.213(8)
C8 O5 1.327(8)
C9 O5 1.474(9)
C10 O5 1.474(9)
C11 C12 1.507(8)
C12 O8 1.205(8)
C12 O7 1.325(8)
C13 O7 1.472(8)
C14 C15 1.503(9)
C15 O10 1.209(8)
C15 O9 1.328(8)
C16 O9 1.472(9)
C17 C18 1.508(9)
C18 O12 1.213(8)
C18 O11 1.330(9)
C19 O11 1.472(9)
C20 C21 1.500(8)
C21 O14 1.210(8)
C21 O13 1.331(8)
C22 O13 1.467(8)
C23 C24 1.511(8)
C24 O16 1.210(8)
C24 O15 1.328(8)
C25 O15 1.470(8)
C26 C27 1.504(8)
C27 O18 1.213(8)
C27 O20 1.220(8)
C27 O17 1.313(8)
C27 O19 1.333(8)
C28 O17 1.468(9)
C29 O19 1.476(9)
C30 C31 1.513(8)
C31 O22 1.213(8)
C31 O23 1.213(8)
C31 O21 1.333(8)
C32 O21 1.474(9)
C34 C35 1.508(7)
C35 O25 1.210(7)
C35 O24 1.336(7)
C36 O24 1.469(8)
C37 C38 1.506(8)
C38 O28 1.206(8)
C38 O26 1.328(8)
C38 O27 1.336(8)
C39 O26 1.472(9)
C40 O27 1.471(9)
C41 C42 1.509(8)
C42 O30 1.207(7)
C42 O29 1.330(7)
C43 O29 1.468(8)
C44 C45 1.505(8)
C45 O32 1.207(7)
C45 O31 1.324(8)
C46 O31 1.474(8)
C47 C48 1.505(8)
C48 O34 1.209(7)
C48 O33 1.329(7)
C50 C64 1.507(9)
C53 C54 1.508(9)
C54 O42 0.70(5)
C54 O38 1.215(8)
C54 O37 1.328(8)
C55 O37 1.479(9)
C55 O42 1.78(5)
C56 C57 1.506(8)
C57 O40 1.214(8)
C57 O39 1.328(8)
C58 O39 1.472(9)
C59 O39 1.476(8)
O33 C65 1.473(8)
C64 O41 1.210(9)
C64 O42 1.328(9)
O37 O42 1.03(4)
O38 O42 1.06(4)
C60 Cl2 1.692(15)
C60 Cl1 1.694(16)
C61 Cl2 1.690(16)
C61 Cl1 1.692(16)
C62 Cl3 1.687(16)
C62 Cl4 1.694(16)
C62 Cl6 1.698(16)
C62 Cl5 1.702(16)
